data_7202759
loop_
_publ_author_name
'Ghoreishi Amiri, Maryam'
'Mahmoudi, Ghodrat'
'Morsali, Ali'
'Hunter, Allen D.'
'Zeller, Matthias'

_publ_section_title
;
 Zinc(ii) nitrite coordination polymers based on rigid and flexible
 organic nitrogen donor ligands
;
_journal_issue 8
_journal_name_full CrystEngComm
_journal_page_first 686
_journal_paper_doi 10.1039/b701711a
_journal_volume 9
_journal_year 2007
_chemical_formula_sum 'C12 H10 N6 O4 Zn'
_chemical_formula_weight 367.65
_chemical_name_systematic
;
?
;
_space_group_IT_number 15
_symmetry_cell_setting monoclinic
_symmetry_space_group_name_Hall '-C 2yc'
_symmetry_space_group_name_H-M 'C 1 2/c 1'
_atom_sites_solution_hydrogens geom
_atom_sites_solution_primary direct
_atom_sites_solution_secondary difmap
_audit_creation_method SHELXL-97
_cell_angle_alpha 90.00
_cell_angle_beta 103.653(2)
_cell_angle_gamma 90.00
_cell_formula_units_Z 4
_cell_length_a 13.8208(14)
_cell_length_b 6.8015(6)
_cell_length_c 16.8268(16)
_cell_measurement_reflns_used 3631
_cell_measurement_temperature 571(2)
_cell_measurement_theta_max 30.51
_cell_measurement_theta_min 2.49
_cell_volume 1537.1(3)
_computing_cell_refinement 'SAINT+ 6.45 (Bruker, 2003)'
_computing_data_collection 'SMART 5.630 (Bruker, 1997-2002)'
_computing_data_reduction 'SAINT+ 6.45'
_computing_molecular_graphics 'SHELXTL 6.14'
_computing_publication_material 'SHELXTL 6.14'
_computing_structure_refinement 'SHELXTL 6.14'
_computing_structure_solution 'SHELXTL 6.14 (Bruker, 2000-2003)'
_diffrn_ambient_temperature 571(2)
_diffrn_measured_fraction_theta_full 0.996
_diffrn_measured_fraction_theta_max 0.996
_diffrn_measurement_device_type 'Bruker AXS SMART APEX CCD diffractometer'
_diffrn_measurement_method '\w scans'
_diffrn_radiation_monochromator graphite
_diffrn_radiation_source 'fine-focus sealed tube'
_diffrn_radiation_type MoK\a
_diffrn_radiation_wavelength 0.71073
_diffrn_reflns_av_R_equivalents 0.0167
_diffrn_reflns_av_sigmaI/netI 0.0219
_diffrn_reflns_limit_h_max 16
_diffrn_reflns_limit_h_min -18
_diffrn_reflns_limit_k_max 7
_diffrn_reflns_limit_k_min -9
_diffrn_reflns_limit_l_max 22
_diffrn_reflns_limit_l_min -13
_diffrn_reflns_number 4401
_diffrn_reflns_theta_full 28.28
_diffrn_reflns_theta_max 28.28
_diffrn_reflns_theta_min 2.49
_diffrn_standards_decay_% 0
_diffrn_standards_number 0
_exptl_absorpt_coefficient_mu 1.627
_exptl_absorpt_correction_T_max 0.614
_exptl_absorpt_correction_T_min 0.521
_exptl_absorpt_correction_type multi-scan
_exptl_absorpt_process_details 'SADABS in SAINT+ (Bruker, 2003)'
_exptl_crystal_colour yellow
_exptl_crystal_density_diffrn 1.589
_exptl_crystal_density_method 'not measured'
_exptl_crystal_description block
_exptl_crystal_F_000 744.0
_exptl_crystal_size_max 0.44
_exptl_crystal_size_mid 0.42
_exptl_crystal_size_min 0.30
_refine_diff_density_max 0.336
_refine_diff_density_min -0.458
_refine_diff_density_rms 0.054
_refine_ls_extinction_method none
_refine_ls_goodness_of_fit_ref 1.077
_refine_ls_hydrogen_treatment constr
_refine_ls_matrix_type full
_refine_ls_number_parameters 105
_refine_ls_number_reflns 1903
_refine_ls_number_restraints 0
_refine_ls_restrained_S_all 1.077
_refine_ls_R_factor_all 0.0321
_refine_ls_R_factor_gt 0.0300
_refine_ls_shift/su_max 0.001
_refine_ls_shift/su_mean 0.000
_refine_ls_structure_factor_coef Fsqd
_refine_ls_weighting_details 'calc w=1/[\s^2^(Fo^2^)+(0.0570P)^2^+0.4269P] where P=(Fo^2^+2Fc^2^)/3'
_refine_ls_weighting_scheme calc
_refine_ls_wR_factor_gt 0.0879
_refine_ls_wR_factor_ref 0.0895
_reflns_number_gt 1761
_reflns_number_total 1903
_reflns_threshold_expression I>2\s(I)
_cod_data_source_file b701711a.txt
_cod_data_source_block 06mz303m
_cod_depositor_comments
;
The following automatic conversions were performed:
'_symmetry_cell_setting' value 'Monoclinic' changed to 'monoclinic'
according to '/home/saulius/struct/CIF-dictionaries/cif_core.dic'
dictionary named 'cif_core.dic' version 2.4.1 from 2010-06-29.

Automatic conversion script
Id: cif_fix_enum 1527 2010-12-29 10:47:43Z saulius 
;
_cod_original_sg_symbol_H-M C2/c
_cod_database_code 7202759

loop_
_symmetry_equiv_pos_as_xyz
'x, y, z'
'-x, y, -z+1/2'
'x+1/2, y+1/2, z'
'-x+1/2, y+1/2, -z+1/2'
'-x, -y, -z'
'x, -y, z-1/2'
'-x+1/2, -y+1/2, -z'
'x+1/2, -y+1/2, z-1/2'

loop_
_atom_site_label
_atom_site_type_symbol
_atom_site_fract_x
_atom_site_fract_y
_atom_site_fract_z
_atom_site_U_iso_or_equiv
_atom_site_adp_type
_atom_site_occupancy
_atom_site_symmetry_multiplicity
_atom_site_calc_flag
_atom_site_refinement_flags
_atom_site_disorder_assembly
_atom_site_disorder_group
Zn1 Zn 0.5000 0.63920(4) 0.7500 0.04597(12) Uani 1 2 d S . .
N2 N 0.38544(18) 0.8478(3) 0.82202(15) 0.0734(6) Uani 1 1 d . . .
N1 N 0.56454(12) 0.4291(2) 0.83660(9) 0.0500(3) Uani 1 1 d . . .
O2 O 0.35792(15) 0.7233(4) 0.76909(14) 0.0962(6) Uani 1 1 d . . .
C3 C 0.64332(15) 0.1187(2) 0.93977(12) 0.0514(4) Uani 1 1 d . . .
C4 C 0.67705(17) 0.1595(3) 0.87053(15) 0.0612(5) Uani 1 1 d . . .
H4 H 0.7265 0.0824 0.8572 0.073 Uiso 1 1 calc R . .
N3 N 0.73816(19) -0.1727(3) 0.97170(13) 0.0706(5) Uani 1 1 d . . .
C2 C 0.56977(18) 0.2389(3) 0.95666(12) 0.0640(5) Uani 1 1 d . . .
H2 H 0.5460 0.2176 1.0032 0.077 Uiso 1 1 calc R . .
C1 C 0.53207(19) 0.3903(3) 0.90380(13) 0.0621(5) Uani 1 1 d . . .
H1 H 0.4820 0.4687 0.9154 0.075 Uiso 1 1 calc R . .
C6 C 0.67985(16) -0.0500(3) 0.99236(13) 0.0591(4) Uani 1 1 d . . .
H6 H 0.6601 -0.0669 1.0411 0.071 Uiso 1 1 calc R . .
C5 C 0.63700(16) 0.3143(3) 0.82162(14) 0.0622(5) Uani 1 1 d . . .
H5 H 0.6613 0.3411 0.7757 0.075 Uiso 1 1 calc R . .
O1 O 0.47585(19) 0.8552(3) 0.84147(18) 0.1034(8) Uani 1 1 d . . .

loop_
_atom_site_aniso_label
_atom_site_aniso_U_11
_atom_site_aniso_U_22
_atom_site_aniso_U_33
_atom_site_aniso_U_23
_atom_site_aniso_U_13
_atom_site_aniso_U_12
Zn1 0.05215(18) 0.04308(18) 0.04550(18) 0.000 0.01717(12) 0.000
N2 0.0783(14) 0.0725(13) 0.0779(13) -0.0139(9) 0.0353(11) 0.0070(9)
N1 0.0566(8) 0.0482(7) 0.0461(7) 0.0011(6) 0.0137(6) 0.0033(6)
O2 0.0742(11) 0.1102(15) 0.1120(15) -0.0469(13) 0.0380(10) -0.0126(11)
C3 0.0579(10) 0.0443(8) 0.0500(9) -0.0003(7) 0.0086(8) -0.0001(7)
C4 0.0564(10) 0.0641(12) 0.0680(12) 0.0123(9) 0.0243(9) 0.0124(8)
N3 0.0896(13) 0.0609(10) 0.0628(10) 0.0159(8) 0.0206(10) 0.0210(9)
C2 0.0912(14) 0.0562(11) 0.0508(9) 0.0027(8) 0.0293(10) 0.0131(10)
C1 0.0833(14) 0.0550(10) 0.0535(10) 0.0001(8) 0.0270(10) 0.0158(9)
C6 0.0714(12) 0.0513(10) 0.0543(10) 0.0051(8) 0.0138(9) 0.0037(8)
C5 0.0604(11) 0.0696(12) 0.0627(11) 0.0147(10) 0.0268(9) 0.0111(9)
O1 0.0813(14) 0.1051(17) 0.124(2) -0.0422(12) 0.0244(13) -0.0031(10)

loop_
_atom_type_symbol
_atom_type_description
_atom_type_scat_dispersion_real
_atom_type_scat_dispersion_imag
_atom_type_scat_source
C C 0.0033 0.0016 'International Tables Vol C Tables 4.2.6.8 and 6.1.1.4'
H H 0.0000 0.0000 'International Tables Vol C Tables 4.2.6.8 and 6.1.1.4'
N N 0.0061 0.0033 'International Tables Vol C Tables 4.2.6.8 and 6.1.1.4'
O O 0.0106 0.0060 'International Tables Vol C Tables 4.2.6.8 and 6.1.1.4'
Zn Zn 0.2839 1.4301 'International Tables Vol C Tables 4.2.6.8 and 6.1.1.4'

loop_
_geom_angle_atom_site_label_1
_geom_angle_atom_site_label_2
_geom_angle_atom_site_label_3
_geom_angle
_geom_angle_site_symmetry_1
_geom_angle_site_symmetry_3
_geom_angle_publ_flag
N1 Zn1 N1 93.49(9) . 2_656 ?
N1 Zn1 O2 91.82(7) . 2_656 ?
N1 Zn1 O2 109.54(9) 2_656 2_656 ?
N1 Zn1 O2 109.54(9) . . ?
N1 Zn1 O2 91.82(7) 2_656 . ?
O2 Zn1 O2 149.01(13) 2_656 . ?
N1 Zn1 O1 146.36(8) . 2_656 ?
N1 Zn1 O1 94.53(9) 2_656 2_656 ?
O2 Zn1 O1 54.77(8) 2_656 2_656 ?
O2 Zn1 O1 102.80(10) . 2_656 ?
N1 Zn1 O1 94.52(9) . . ?
N1 Zn1 O1 146.36(8) 2_656 . ?
O2 Zn1 O1 102.80(10) 2_656 . ?
O2 Zn1 O1 54.77(8) . . ?
O1 Zn1 O1 96.63(15) 2_656 . ?
O1 N2 O2 110.4(2) . . ?
C1 N1 C5 117.31(17) . . ?
C1 N1 Zn1 123.54(13) . . ?
C5 N1 Zn1 118.90(13) . . ?
N2 O2 Zn1 98.96(16) . . ?
C4 C3 C2 117.70(17) . . ?
C4 C3 C6 122.03(18) . . ?
C2 C3 C6 120.22(19) . . ?
C5 C4 C3 119.47(19) . . ?
C5 C4 H4 120.3 . . ?
C3 C4 H4 120.3 . . ?
C6 N3 N3 111.7(3) . 7_647 ?
C1 C2 C3 119.46(19) . . ?
C1 C2 H2 120.3 . . ?
C3 C2 H2 120.3 . . ?
N1 C1 C2 122.76(19) . . ?
N1 C1 H1 118.6 . . ?
C2 C1 H1 118.6 . . ?
N3 C6 C3 120.1(2) . . ?
N3 C6 H6 119.9 . . ?
C3 C6 H6 119.9 . . ?
N1 C5 C4 123.3(2) . . ?
N1 C5 H5 118.4 . . ?
C4 C5 H5 118.4 . . ?
N2 O1 Zn1 95.72(16) . . ?

loop_
_geom_bond_atom_site_label_1
_geom_bond_atom_site_label_2
_geom_bond_distance
_geom_bond_site_symmetry_2
_geom_bond_publ_flag
Zn1 N1 2.0849(15) . ?
Zn1 N1 2.0849(15) 2_656 ?
Zn1 O2 2.1409(19) 2_656 ?
Zn1 O2 2.1410(19) . ?
Zn1 O1 2.209(2) 2_656 ?
Zn1 O1 2.209(2) . ?
N2 O1 1.216(3) . ?
N2 O2 1.223(3) . ?
N1 C1 1.338(3) . ?
N1 C5 1.340(3) . ?
C3 C4 1.381(3) . ?
C3 C2 1.385(3) . ?
C3 C6 1.464(3) . ?
C4 C5 1.370(3) . ?
C4 H4 0.9300 . ?
N3 C6 1.265(3) . ?
N3 N3 1.405(3) 7_647 ?
C2 C1 1.380(3) . ?
C2 H2 0.9300 . ?
C1 H1 0.9300 . ?
C6 H6 0.9300 . ?
C5 H5 0.9300 . ?

loop_
_geom_torsion_atom_site_label_1
_geom_torsion_atom_site_label_2
_geom_torsion_atom_site_label_3
_geom_torsion_atom_site_label_4
_geom_torsion
_geom_torsion_site_symmetry_1
_geom_torsion_site_symmetry_2
_geom_torsion_site_symmetry_3
_geom_torsion_site_symmetry_4
_geom_torsion_publ_flag
N1 Zn1 N1 C1 -107.37(18) 2_656 . . . ?
O2 Zn1 N1 C1 142.92(19) 2_656 . . . ?
O2 Zn1 N1 C1 -14.20(19) . . . . ?
O1 Zn1 N1 C1 149.08(19) 2_656 . . . ?
O1 Zn1 N1 C1 39.92(18) . . . . ?
N1 Zn1 N1 C5 66.76(15) 2_656 . . . ?
O2 Zn1 N1 C5 -42.95(18) 2_656 . . . ?
O2 Zn1 N1 C5 159.93(16) . . . . ?
O1 Zn1 N1 C5 -36.8(2) 2_656 . . . ?
O1 Zn1 N1 C5 -145.94(18) . . . . ?
O1 N2 O2 Zn1 -4.2(3) . . . . ?
N1 Zn1 O2 N2 84.15(19) . . . . ?
N1 Zn1 O2 N2 178.50(19) 2_656 . . . ?
O2 Zn1 O2 N2 -46.86(17) 2_656 . . . ?
O1 Zn1 O2 N2 -86.4(2) 2_656 . . . ?
O1 Zn1 O2 N2 2.67(18) . . . . ?
C2 C3 C4 C5 -0.2(3) . . . . ?
C6 C3 C4 C5 177.1(2) . . . . ?
C4 C3 C2 C1 1.2(3) . . . . ?
C6 C3 C2 C1 -176.2(2) . . . . ?
C5 N1 C1 C2 -0.3(3) . . . . ?
Zn1 N1 C1 C2 173.96(18) . . . . ?
C3 C2 C1 N1 -1.0(4) . . . . ?
N3 N3 C6 C3 -177.8(2) 7_647 . . . ?
C4 C3 C6 N3 -5.7(3) . . . . ?
C2 C3 C6 N3 171.6(2) . . . . ?
C1 N1 C5 C4 1.3(3) . . . . ?
Zn1 N1 C5 C4 -173.22(19) . . . . ?
C3 C4 C5 N1 -1.0(4) . . . . ?
O2 N2 O1 Zn1 4.1(3) . . . . ?
N1 Zn1 O1 N2 -113.46(19) . . . . ?
N1 Zn1 O1 N2 -10.2(3) 2_656 . . . ?
O2 Zn1 O1 N2 153.64(18) 2_656 . . . ?
O2 Zn1 O1 N2 -2.67(18) . . . . ?
O1 Zn1 O1 N2 98.3(2) 2_656 . . . ?
